data_1557448
loop_
_publ_author_name
'Lei, Guangyue'
'Zhang, Hanwen'
'Chen, Bin'
'Xu, Meichen'
'Zhang, Guozhu'

_publ_section_title
;
 Copper-catalyzed enantioselective arylalkynylation of alkenes.
;
_journal_issue 6
_journal_name_full 'Chemical science'
_journal_page_first 1623
_journal_page_last 1628
_journal_paper_doi 10.1039/c9sc04029c
_journal_volume 11
_journal_year 2020
_chemical_absolute_configuration unk
_chemical_formula_sum 'C26 H26'
_chemical_formula_weight 338.47
_space_group_crystal_system monoclinic
_space_group_IT_number 4
_space_group_name_Hall 'P 2yb'
_space_group_name_H-M_alt 'P 1 21 1'
_atom_sites_solution_hydrogens geom
_audit_creation_method SHELXL-2013
_audit_update_record
;
2019-04-05 deposited with the CCDC.	2019-11-26 downloaded from the CCDC.
;
_cell_angle_alpha 90
_cell_angle_beta 104.61(2)
_cell_angle_gamma 90
_cell_formula_units_Z 2
_cell_length_a 9.423(7)
_cell_length_b 10.032(6)
_cell_length_c 11.391(7)
_cell_measurement_reflns_used 2851
_cell_measurement_temperature 293(2)
_cell_measurement_theta_max 54.685
_cell_measurement_theta_min 4.467
_cell_volume 1042.0(12)
_computing_cell_refinement 'Bruker SAINT'
_computing_data_collection 'Bruker APEX2'
_computing_data_reduction 'Bruker SAINT'
_computing_molecular_graphics 'Bruker SHELXTL'
_computing_publication_material 'Bruker SHELXTL'
_computing_structure_refinement 'SHELXL-2013 (Sheldrick, 2013)'
_computing_structure_solution 'SHELXS-97 (Sheldrick 2008)'
_diffrn_ambient_temperature 293(2)
_diffrn_measured_fraction_theta_full 0.959
_diffrn_measured_fraction_theta_max 0.987
_diffrn_measurement_device_type 'Bruker APEX-II CCD'
_diffrn_measurement_method '\f and \w scans'
_diffrn_radiation_type MoK\a
_diffrn_radiation_wavelength 0.71073
_diffrn_reflns_av_R_equivalents 0.0520
_diffrn_reflns_av_unetI/netI 0.0629
_diffrn_reflns_Laue_measured_fraction_full 0.959
_diffrn_reflns_Laue_measured_fraction_max 0.987
_diffrn_reflns_limit_h_max 11
_diffrn_reflns_limit_h_min -11
_diffrn_reflns_limit_k_max 11
_diffrn_reflns_limit_k_min -11
_diffrn_reflns_limit_l_max 13
_diffrn_reflns_limit_l_min -13
_diffrn_reflns_number 9901
_diffrn_reflns_point_group_measured_fraction_full 0.940
_diffrn_reflns_point_group_measured_fraction_max 0.969
_diffrn_reflns_theta_full 25.242
_diffrn_reflns_theta_max 24.996
_diffrn_reflns_theta_min 2.514
_exptl_absorpt_coefficient_mu 0.061
_exptl_absorpt_correction_T_max 0.7456
_exptl_absorpt_correction_T_min 0.5795
_exptl_absorpt_correction_type multi-scan
_exptl_absorpt_process_details sadabs
_exptl_crystal_colour colorless
_exptl_crystal_density_diffrn 1.079
_exptl_crystal_description prismatic
_exptl_crystal_F_000 364
_exptl_crystal_size_max 0.200
_exptl_crystal_size_mid 0.150
_exptl_crystal_size_min 0.100
_refine_diff_density_max 0.208
_refine_diff_density_min -0.155
_refine_diff_density_rms 0.032
_refine_ls_abs_structure_details
; 
 Flack x determined using 810 quotients [(I+)-(I-)]/[(I+)+(I-)] 
 (Parsons and Flack (2004), Acta Cryst. A60, s61). 
;
_refine_ls_abs_structure_Flack 2.3(10)
_refine_ls_extinction_expression Fc^*^=kFc[1+0.001xFc^2^\l^3^/sin(2\q)]^-1/4^
_refine_ls_extinction_method SHELXL
_refine_ls_goodness_of_fit_ref 1.046
_refine_ls_hydrogen_treatment constr
_refine_ls_matrix_type full
_refine_ls_number_parameters 269
_refine_ls_number_reflns 3551
_refine_ls_number_restraints 55
_refine_ls_restrained_S_all 1.103
_refine_ls_R_factor_all 0.1028
_refine_ls_R_factor_gt 0.0628
_refine_ls_shift/su_max 0.003
_refine_ls_shift/su_mean 0.001
_refine_ls_structure_factor_coef Fsqd
_refine_ls_weighting_details 'w=1/[\s^2^(Fo^2^)+(0.0974P)^2^+0.0743P] where P=(Fo^2^+2Fc^2^)/3'
_refine_ls_weighting_scheme calc
_refine_ls_wR_factor_gt 0.1624
_refine_ls_wR_factor_ref 0.1939
_reflns_Friedel_coverage 0.846
_reflns_Friedel_fraction_full 0.919
_reflns_Friedel_fraction_max 0.948
_reflns_number_gt 2326
_reflns_number_total 3551
_reflns_threshold_expression 'I > 2\s(I)'
_cod_data_source_file c9sc04029c2.cif
_cod_data_source_block mo_d8v19247_0m
_cod_depositor_comments 'Adding full bibliography for 1557448.cif.'
_cod_original_cell_volume 1042.1(12)
_cod_original_sg_symbol_H-M 'P 21'
_cod_database_code 1557448
_shelx_space_group_comment
; 
The symmetry employed for this shelxl refinement is uniquely defined 
by the following loop, which should always be used as a source of 
symmetry information in preference to the above space-group names. 
They are only intended as comments. 
;
_shelx_estimated_absorpt_t_min 0.988
_shelx_estimated_absorpt_t_max 0.994
_shelxl_version_number 2013-4

loop_
_space_group_symop_operation_xyz
'x, y, z'
'-x, y+1/2, -z'

loop_
_atom_site_label
_atom_site_type_symbol
_atom_site_fract_x
_atom_site_fract_y
_atom_site_fract_z
_atom_site_U_iso_or_equiv
_atom_site_adp_type
_atom_site_occupancy
_atom_site_site_symmetry_order
_atom_site_calc_flag
_atom_site_refinement_flags_posn
_atom_site_refinement_flags_adp
_atom_site_refinement_flags_occupancy
_atom_site_disorder_assembly
_atom_site_disorder_group
C1 C 0.2530(7) 0.4021(8) 0.3656(6) 0.103(2) Uani 1 1 d . . . . .
H1 H 0.2886 0.3473 0.4324 0.124 Uiso 1 1 calc R U . . .
C2 C 0.1103(9) 0.3891(11) 0.2991(8) 0.138(3) Uani 1 1 d . U . . .
H2 H 0.0482 0.3280 0.3221 0.166 Uiso 1 1 calc R U . . .
C3 C 0.0598(9) 0.4680(11) 0.1975(8) 0.135(3) Uani 1 1 d . U . . .
H3 H -0.0362 0.4586 0.1511 0.162 Uiso 1 1 calc R U . . .
C4 C 0.1499(9) 0.5591(10) 0.1650(7) 0.129(3) Uani 1 1 d . U . . .
H4 H 0.1155 0.6125 0.0971 0.155 Uiso 1 1 calc R U . . .
C5 C 0.2896(7) 0.5714(7) 0.2322(6) 0.0923(18) Uani 1 1 d . . . . .
H5 H 0.3505 0.6332 0.2084 0.111 Uiso 1 1 calc R U . . .
C6 C 0.3449(6) 0.4968(5) 0.3337(4) 0.0702(14) Uani 1 1 d . . . . .
C7 C 0.4997(6) 0.5116(6) 0.4073(4) 0.0786(15) Uani 1 1 d . . . . .
H7A H 0.5027 0.4951 0.4918 0.094 Uiso 1 1 calc R U . . .
H7B H 0.5305 0.6030 0.4008 0.094 Uiso 1 1 calc R U . . .
C8 C 0.6109(5) 0.4176(5) 0.3696(4) 0.0650(12) Uani 1 1 d . . . . .
H8 H 0.5757 0.3259 0.3714 0.078 Uiso 1 1 calc R U . . .
C9 C 0.6198(5) 0.4467(5) 0.2460(4) 0.0633(12) Uani 1 1 d . . . . .
C10 C 0.6280(5) 0.4722(5) 0.1468(4) 0.0645(12) Uani 1 1 d . . . . .
C11 C 0.6465(5) 0.5046(5) 0.0283(4) 0.0637(13) Uani 1 1 d . . . . .
C12 C 0.6276(7) 0.6330(6) -0.0162(5) 0.0858(17) Uani 1 1 d . . . . .
H12 H 0.5949 0.6994 0.0276 0.103 Uiso 1 1 calc R U . . .
C13 C 0.6572(8) 0.6624(7) -0.1254(5) 0.099(2) Uani 1 1 d . . . . .
H13 H 0.6460 0.7495 -0.1544 0.119 Uiso 1 1 calc R U . . .
C14 C 0.7022(8) 0.5664(8) -0.1911(6) 0.098(2) Uani 1 1 d . . . . .
H14 H 0.7227 0.5876 -0.2646 0.118 Uiso 1 1 calc R U . . .
C15 C 0.7173(7) 0.4414(7) -0.1504(5) 0.0902(18) Uani 1 1 d . . . . .
H15 H 0.7477 0.3757 -0.1963 0.108 Uiso 1 1 calc R U . . .
C16 C 0.6887(6) 0.4078(6) -0.0416(4) 0.0776(15) Uani 1 1 d . . . . .
H16 H 0.6978 0.3197 -0.0152 0.093 Uiso 1 1 calc R U . . .
C17 C 0.7595(5) 0.4283(5) 0.4612(3) 0.0610(12) Uani 1 1 d . . . . .
C18 C 0.8517(6) 0.5336(6) 0.4615(5) 0.0818(16) Uani 1 1 d . . . . .
H18 H 0.8265 0.5973 0.4005 0.098 Uiso 1 1 calc R U . . .
C19 C 0.9810(6) 0.5478(6) 0.5500(5) 0.0844(16) Uani 1 1 d . . . . .
H19 H 1.0394 0.6221 0.5482 0.101 Uiso 1 1 calc R U . . .
C20 C 1.0263(5) 0.4550(5) 0.6408(4) 0.0642(12) Uani 1 1 d . . . . .
C21 C 0.9363(6) 0.3472(5) 0.6386(4) 0.0703(14) Uani 1 1 d . . . . .
H21 H 0.9638 0.2812 0.6973 0.084 Uiso 1 1 calc R U . . .
C22 C 0.8047(6) 0.3343(5) 0.5505(4) 0.0686(13) Uani 1 1 d . . . . .
H22 H 0.7459 0.2603 0.5521 0.082 Uiso 1 1 calc R U . . .
C23 C 1.1690(6) 0.4721(5) 0.7394(5) 0.0790(15) Uani 1 1 d D . . . .
C24 C 1.2922(19) 0.413(2) 0.7032(16) 0.117(4) Uani 0.5 1 d D U P A 1
H24A H 1.3172 0.4673 0.6420 0.176 Uiso 0.5 1 calc R U P A 1
H24B H 1.2659 0.3253 0.6714 0.176 Uiso 0.5 1 calc R U P A 1
H24C H 1.3749 0.4072 0.7724 0.176 Uiso 0.5 1 calc R U P A 1
C25 C 1.156(2) 0.388(2) 0.8564(13) 0.122(4) Uani 0.5 1 d D U P A 1
H25A H 1.1616 0.2945 0.8400 0.183 Uiso 0.5 1 calc R U P A 1
H25B H 1.0645 0.4073 0.8747 0.183 Uiso 0.5 1 calc R U P A 1
H25C H 1.2355 0.4118 0.9245 0.183 Uiso 0.5 1 calc R U P A 1
C26 C 1.1777(19) 0.6099(14) 0.7927(14) 0.120(4) Uani 0.5 1 d D U P A 1
H26A H 1.2677 0.6192 0.8543 0.180 Uiso 0.5 1 calc R U P A 1
H26B H 1.0963 0.6237 0.8278 0.180 Uiso 0.5 1 calc R U P A 1
H26C H 1.1745 0.6746 0.7300 0.180 Uiso 0.5 1 calc R U P A 1
C24' C 1.2717(19) 0.3488(16) 0.7366(14) 0.103(4) Uani 0.5 1 d D U P A 2
H24D H 1.3656 0.3636 0.7921 0.154 Uiso 0.5 1 calc R U P A 2
H24E H 1.2841 0.3376 0.6561 0.154 Uiso 0.5 1 calc R U P A 2
H24F H 1.2281 0.2699 0.7601 0.154 Uiso 0.5 1 calc R U P A 2
C25' C 1.1416(19) 0.487(2) 0.8598(12) 0.110(4) Uani 0.5 1 d D U P A 2
H25D H 1.0960 0.5719 0.8647 0.166 Uiso 0.5 1 calc R U P A 2
H25E H 1.2328 0.4826 0.9206 0.166 Uiso 0.5 1 calc R U P A 2
H25F H 1.0779 0.4171 0.8728 0.166 Uiso 0.5 1 calc R U P A 2
C26' C 1.2605(15) 0.5977(14) 0.7127(13) 0.106(4) Uani 0.5 1 d D U P A 2
H26D H 1.2004 0.6762 0.7041 0.158 Uiso 0.5 1 calc R U P A 2
H26E H 1.2903 0.5828 0.6392 0.158 Uiso 0.5 1 calc R U P A 2
H26F H 1.3457 0.6096 0.7789 0.158 Uiso 0.5 1 calc R U P A 2

loop_
_atom_site_aniso_label
_atom_site_aniso_U_11
_atom_site_aniso_U_22
_atom_site_aniso_U_33
_atom_site_aniso_U_23
_atom_site_aniso_U_13
_atom_site_aniso_U_12
C1 0.080(4) 0.138(6) 0.099(4) -0.004(4) 0.036(4) -0.009(4)
C2 0.078(4) 0.185(7) 0.155(5) -0.046(5) 0.034(4) -0.023(4)
C3 0.072(4) 0.180(6) 0.143(5) -0.060(5) 0.010(4) 0.005(4)
C4 0.088(5) 0.174(7) 0.118(5) -0.047(5) 0.013(4) 0.028(4)
C5 0.082(4) 0.106(4) 0.091(4) -0.009(4) 0.024(4) 0.022(4)
C6 0.062(3) 0.087(4) 0.066(3) -0.022(3) 0.025(3) 0.000(3)
C7 0.075(3) 0.097(4) 0.068(3) -0.020(3) 0.027(3) 0.000(3)
C8 0.066(3) 0.073(3) 0.058(2) -0.007(2) 0.020(2) -0.009(2)
C9 0.057(3) 0.078(3) 0.054(2) -0.010(2) 0.012(2) 0.003(2)
C10 0.057(3) 0.077(3) 0.057(3) -0.010(2) 0.010(2) 0.004(2)
C11 0.051(3) 0.087(4) 0.051(2) -0.003(2) 0.010(2) 0.004(2)
C12 0.096(4) 0.086(4) 0.074(3) -0.001(3) 0.019(3) 0.012(3)
C13 0.113(5) 0.104(5) 0.079(4) 0.021(4) 0.022(4) 0.005(4)
C14 0.100(5) 0.126(6) 0.075(4) 0.000(4) 0.034(3) -0.015(4)
C15 0.100(5) 0.100(5) 0.083(4) -0.006(3) 0.045(3) 0.000(4)
C16 0.084(4) 0.083(4) 0.073(3) -0.006(3) 0.033(3) -0.004(3)
C17 0.067(3) 0.068(3) 0.049(2) -0.002(2) 0.018(2) -0.004(2)
C18 0.079(4) 0.079(4) 0.079(3) 0.023(3) 0.005(3) -0.015(3)
C19 0.078(4) 0.078(3) 0.089(4) 0.018(3) 0.006(3) -0.014(3)
C20 0.066(3) 0.067(3) 0.056(2) -0.003(2) 0.011(2) 0.002(3)
C21 0.094(4) 0.065(3) 0.052(2) 0.005(2) 0.019(3) 0.002(3)
C22 0.078(3) 0.073(3) 0.058(3) -0.001(2) 0.024(2) -0.012(3)
C23 0.074(4) 0.080(4) 0.071(3) -0.008(3) -0.002(3) 0.005(3)
C24 0.087(7) 0.147(10) 0.104(8) -0.017(8) -0.001(6) -0.005(8)
C25 0.118(7) 0.145(9) 0.084(6) 0.013(7) -0.011(6) 0.003(8)
C26 0.113(8) 0.120(8) 0.105(7) -0.017(7) -0.015(6) 0.000(7)
C24' 0.097(7) 0.119(9) 0.077(7) 0.014(6) -0.005(6) 0.008(7)
C25' 0.113(7) 0.134(9) 0.075(6) -0.024(7) 0.007(5) 0.005(8)
C26' 0.078(7) 0.112(7) 0.110(7) 0.006(6) -0.007(6) -0.023(6)

loop_
_atom_type_symbol
_atom_type_description
_atom_type_scat_dispersion_real
_atom_type_scat_dispersion_imag
_atom_type_scat_source
C C 0.0033 0.0016 'International Tables Vol C Tables 4.2.6.8 and 6.1.1.4'
H H 0.0000 0.0000 'International Tables Vol C Tables 4.2.6.8 and 6.1.1.4'

loop_
_geom_angle_atom_site_label_1
_geom_angle_atom_site_label_2
_geom_angle_atom_site_label_3
_geom_angle
_geom_angle_site_symmetry_1
_geom_angle_site_symmetry_3
_geom_angle_publ_flag
C2 C1 C6 120.5(8) . . ?
C2 C1 H1 119.8 . . ?
C6 C1 H1 119.8 . . ?
C1 C2 C3 119.3(9) . . ?
C1 C2 H2 120.3 . . ?
C3 C2 H2 120.3 . . ?
C4 C3 C2 120.4(8) . . ?
C4 C3 H3 119.8 . . ?
C2 C3 H3 119.8 . . ?
C5 C4 C3 119.5(9) . . ?
C5 C4 H4 120.2 . . ?
C3 C4 H4 120.2 . . ?
C4 C5 C6 122.6(7) . . ?
C4 C5 H5 118.7 . . ?
C6 C5 H5 118.7 . . ?
C5 C6 C1 117.7(6) . . ?
C5 C6 C7 122.0(5) . . ?
C1 C6 C7 120.2(5) . . ?
C6 C7 C8 114.6(4) . . ?
C6 C7 H7A 108.6 . . ?
C8 C7 H7A 108.6 . . ?
C6 C7 H7B 108.6 . . ?
C8 C7 H7B 108.6 . . ?
H7A C7 H7B 107.6 . . ?
C9 C8 C17 112.3(4) . . ?
C9 C8 C7 110.7(4) . . ?
C17 C8 C7 109.6(4) . . ?
C9 C8 H8 108.0 . . ?
C17 C8 H8 108.0 . . ?
C7 C8 H8 108.0 . . ?
C10 C9 C8 178.9(6) . . ?
C9 C10 C11 176.8(5) . . ?
C16 C11 C12 118.4(5) . . ?
C16 C11 C10 120.2(5) . . ?
C12 C11 C10 121.3(5) . . ?
C13 C12 C11 119.8(6) . . ?
C13 C12 H12 120.1 . . ?
C11 C12 H12 120.1 . . ?
C14 C13 C12 120.8(6) . . ?
C14 C13 H13 119.6 . . ?
C12 C13 H13 119.6 . . ?
C15 C14 C13 119.9(6) . . ?
C15 C14 H14 120.1 . . ?
C13 C14 H14 120.1 . . ?
C14 C15 C16 121.1(6) . . ?
C14 C15 H15 119.5 . . ?
C16 C15 H15 119.5 . . ?
C15 C16 C11 120.0(6) . . ?
C15 C16 H16 120.0 . . ?
C11 C16 H16 120.0 . . ?
C18 C17 C22 116.7(5) . . ?
C18 C17 C8 122.0(4) . . ?
C22 C17 C8 121.2(4) . . ?
C17 C18 C19 121.7(5) . . ?
C17 C18 H18 119.1 . . ?
C19 C18 H18 119.1 . . ?
C20 C19 C18 121.9(5) . . ?
C20 C19 H19 119.1 . . ?
C18 C19 H19 119.1 . . ?
C21 C20 C19 116.5(5) . . ?
C21 C20 C23 121.9(4) . . ?
C19 C20 C23 121.6(5) . . ?
C20 C21 C22 121.5(4) . . ?
C20 C21 H21 119.3 . . ?
C22 C21 H21 119.3 . . ?
C17 C22 C21 121.6(4) . . ?
C17 C22 H22 119.2 . . ?
C21 C22 H22 119.2 . . ?
C24 C23 C26 121.6(12) . . ?
C24 C23 C20 111.3(8) . . ?
C25' C23 C20 111.6(8) . . ?
C26 C23 C20 110.4(7) . . ?
C25' C23 C24' 110.7(10) . . ?
C20 C23 C24' 109.1(7) . . ?
C25' C23 C26' 109.1(10) . . ?
C20 C23 C26' 111.5(6) . . ?
C24' C23 C26' 104.6(9) . . ?
C24 C23 C25 104.6(11) . . ?
C26 C23 C25 98.9(11) . . ?
C20 C23 C25 108.3(7) . . ?
C23 C24 H24A 109.5 . . ?
C23 C24 H24B 109.5 . . ?
H24A C24 H24B 109.5 . . ?
C23 C24 H24C 109.5 . . ?
H24A C24 H24C 109.5 . . ?
H24B C24 H24C 109.5 . . ?
C23 C25 H25A 109.5 . . ?
C23 C25 H25B 109.5 . . ?
H25A C25 H25B 109.5 . . ?
C23 C25 H25C 109.5 . . ?
H25A C25 H25C 109.5 . . ?
H25B C25 H25C 109.5 . . ?
C23 C26 H26A 109.5 . . ?
C23 C26 H26B 109.5 . . ?
H26A C26 H26B 109.5 . . ?
C23 C26 H26C 109.5 . . ?
H26A C26 H26C 109.5 . . ?
H26B C26 H26C 109.5 . . ?
C23 C24' H24D 109.5 . . ?
C23 C24' H24E 109.5 . . ?
H24D C24' H24E 109.5 . . ?
C23 C24' H24F 109.5 . . ?
H24D C24' H24F 109.5 . . ?
H24E C24' H24F 109.5 . . ?
C23 C25' H25D 109.5 . . ?
C23 C25' H25E 109.5 . . ?
H25D C25' H25E 109.5 . . ?
C23 C25' H25F 109.5 . . ?
H25D C25' H25F 109.5 . . ?
H25E C25' H25F 109.5 . . ?
C23 C26' H26D 109.5 . . ?
C23 C26' H26E 109.5 . . ?
H26D C26' H26E 109.5 . . ?
C23 C26' H26F 109.5 . . ?
H26D C26' H26F 109.5 . . ?
H26E C26' H26F 109.5 . . ?

loop_
_geom_bond_atom_site_label_1
_geom_bond_atom_site_label_2
_geom_bond_distance
_geom_bond_site_symmetry_2
_geom_bond_publ_flag
C1 C2 1.373(9) . ?
C1 C6 1.395(8) . ?
C1 H1 0.9300 . ?
C2 C3 1.384(12) . ?
C2 H2 0.9300 . ?
C3 C4 1.360(13) . ?
C3 H3 0.9300 . ?
C4 C5 1.351(9) . ?
C4 H4 0.9300 . ?
C5 C6 1.365(8) . ?
C5 H5 0.9300 . ?
C6 C7 1.495(7) . ?
C7 C8 1.549(7) . ?
C7 H7A 0.9700 . ?
C7 H7B 0.9700 . ?
C8 C9 1.461(6) . ?
C8 C17 1.524(7) . ?
C8 H8 0.9800 . ?
C9 C10 1.179(6) . ?
C10 C11 1.441(6) . ?
C11 C16 1.376(7) . ?
C11 C12 1.379(8) . ?
C12 C13 1.373(8) . ?
C12 H12 0.9300 . ?
C13 C14 1.353(9) . ?
C13 H13 0.9300 . ?
C14 C15 1.333(9) . ?
C14 H14 0.9300 . ?
C15 C16 1.375(7) . ?
C15 H15 0.9300 . ?
C16 H16 0.9300 . ?
C17 C18 1.367(7) . ?
C17 C22 1.374(6) . ?
C18 C19 1.379(7) . ?
C18 H18 0.9300 . ?
C19 C20 1.377(7) . ?
C19 H19 0.9300 . ?
C20 C21 1.371(7) . ?
C20 C23 1.529(7) . ?
C21 C22 1.390(7) . ?
C21 H21 0.9300 . ?
C22 H22 0.9300 . ?
C23 C24 1.452(17) . ?
C23 C25' 1.466(13) . ?
C23 C26 1.503(14) . ?
C23 C24' 1.576(15) . ?
C23 C26' 1.598(13) . ?
C23 C25 1.608(15) . ?
C24 H24A 0.9600 . ?
C24 H24B 0.9600 . ?
C24 H24C 0.9600 . ?
C25 H25A 0.9600 . ?
C25 H25B 0.9600 . ?
C25 H25C 0.9600 . ?
C26 H26A 0.9600 . ?
C26 H26B 0.9600 . ?
C26 H26C 0.9600 . ?
C24' H24D 0.9600 . ?
C24' H24E 0.9600 . ?
C24' H24F 0.9600 . ?
C25' H25D 0.9600 . ?
C25' H25E 0.9600 . ?
C25' H25F 0.9600 . ?
C26' H26D 0.9600 . ?
C26' H26E 0.9600 . ?
C26' H26F 0.9600 . ?

loop_
_geom_torsion_atom_site_label_1
_geom_torsion_atom_site_label_2
_geom_torsion_atom_site_label_3
_geom_torsion_atom_site_label_4
_geom_torsion
_geom_torsion_site_symmetry_1
_geom_torsion_site_symmetry_2
_geom_torsion_site_symmetry_3
_geom_torsion_site_symmetry_4
_geom_torsion_publ_flag
C6 C1 C2 C3 2.2(11) . . . . ?
C1 C2 C3 C4 -1.2(12) . . . . ?
C2 C3 C4 C5 0.5(12) . . . . ?
C3 C4 C5 C6 -0.9(10) . . . . ?
C4 C5 C6 C1 1.9(8) . . . . ?
C4 C5 C6 C7 -179.9(6) . . . . ?
C2 C1 C6 C5 -2.5(9) . . . . ?
C2 C1 C6 C7 179.3(6) . . . . ?
C5 C6 C7 C8 -91.4(6) . . . . ?
C1 C6 C7 C8 86.8(6) . . . . ?
C6 C7 C8 C9 63.3(6) . . . . ?
C6 C7 C8 C17 -172.3(5) . . . . ?
C16 C11 C12 C13 -2.9(9) . . . . ?
C10 C11 C12 C13 175.0(5) . . . . ?
C11 C12 C13 C14 1.2(10) . . . . ?
C12 C13 C14 C15 0.5(11) . . . . ?
C13 C14 C15 C16 -0.4(10) . . . . ?
C14 C15 C16 C11 -1.3(9) . . . . ?
C12 C11 C16 C15 2.9(8) . . . . ?
C10 C11 C16 C15 -174.9(5) . . . . ?
C9 C8 C17 C18 46.2(7) . . . . ?
C7 C8 C17 C18 -77.3(6) . . . . ?
C9 C8 C17 C22 -136.3(5) . . . . ?
C7 C8 C17 C22 100.3(5) . . . . ?
C22 C17 C18 C19 -2.5(8) . . . . ?
C8 C17 C18 C19 175.2(5) . . . . ?
C17 C18 C19 C20 1.8(9) . . . . ?
C18 C19 C20 C21 0.3(8) . . . . ?
C18 C19 C20 C23 -179.3(5) . . . . ?
C19 C20 C21 C22 -1.4(7) . . . . ?
C23 C20 C21 C22 178.2(5) . . . . ?
C18 C17 C22 C21 1.4(7) . . . . ?
C8 C17 C22 C21 -176.3(4) . . . . ?
C20 C21 C22 C17 0.5(7) . . . . ?
C21 C20 C23 C24 91.1(10) . . . . ?
C19 C20 C23 C24 -89.4(10) . . . . ?
C21 C20 C23 C25' -63.7(10) . . . . ?
C19 C20 C23 C25' 115.9(10) . . . . ?
C21 C20 C23 C26 -130.7(9) . . . . ?
C19 C20 C23 C26 48.9(11) . . . . ?
C21 C20 C23 C24' 59.0(9) . . . . ?
C19 C20 C23 C24' -121.4(8) . . . . ?
C21 C20 C23 C26' 174.1(8) . . . . ?
C19 C20 C23 C26' -6.4(9) . . . . ?
C21 C20 C23 C25 -23.4(10) . . . . ?
C19 C20 C23 C25 156.2(9) . . . . ?
